data_4104568
loop_
_publ_author_name
'Duarte Ananias'
'Mariya Kostova'
'Filipe A. Almeida Paz'
'Albano N. C. Neto'
'Renaldo T. De Moura'
'Oscar L. Malta'
'Luis D. Carlos'
'Jo\~ao Rocha'

_publ_contact_author_address
; Department of Chemistry
  University of Aveiro
  CICECO
  3810-193
  Aveiro
  Portugal
;
_publ_contact_author_email rocha@dq.ua.pt
_publ_contact_author_fax '+351 234 370084'
_publ_contact_author_name 'Professor Jo\~ao Rocha'
_publ_contact_author_phone '+351 234 370730'
_publ_section_title
;
 Molecule-Like Eu3+-Dimers Embedded in an Extended System Exhibit Unique
 Photoluminescence Properties
;
_journal_name_full 'Journal of the American Chemical Society'
_journal_page_first 8620
_journal_page_last 8626
_journal_paper_doi 10.1021/ja901820z
_journal_volume 131
_journal_year 2009
_chemical_formula_moiety 'Eu3 O32 Si12, 4(H2 O), 7(K)'
_chemical_formula_sum 'Eu3 H8 K7 O36 Si12'
_chemical_formula_weight 1650.72
_chemical_name_systematic
; 
 ? 
;
_space_group_IT_number 2
_symmetry_cell_setting triclinic
_symmetry_space_group_name_Hall '-P 1'
_symmetry_space_group_name_H-M 'P -1'
_atom_sites_solution_hydrogens none
_atom_sites_solution_primary direct
_atom_sites_solution_secondary difmap
_audit_creation_date '18 December 2007'
_audit_creation_method 'SHELXL-97, manual editing plus enCIFer'
_cell_angle_alpha 87.695(2)
_cell_angle_beta 88.471(2)
_cell_angle_gamma 79.589(2)
_cell_formula_units_Z 1
_cell_length_a 6.9007(3)
_cell_length_b 11.4300(6)
_cell_length_c 11.5835(6)
_cell_measurement_reflns_used 9852
_cell_measurement_temperature 150(2)
_cell_measurement_theta_max 33.12
_cell_measurement_theta_min 2.48
_cell_volume 897.70(8)
_computing_cell_refinement 'APEX2 '
_computing_data_collection 'APEX2 (Bruker, 2006)'
_computing_data_reduction 'SAINT+ (Bruker, 1997-2005)'
_computing_molecular_graphics 'DIAMOND (Brandenburg, 2006)'
_computing_publication_material 'SHELXTL '
_computing_structure_refinement 'SHELXTL '
_computing_structure_solution 'SHELXTL (Bruker 2001)'
_diffrn_ambient_temperature 150(2)
_diffrn_measured_fraction_theta_full 0.975
_diffrn_measured_fraction_theta_max 0.975
_diffrn_measurement_device_type 'Bruker X8 Kappa CCD APEX II'
_diffrn_measurement_method 'omega/phi scans'
_diffrn_radiation_monochromator graphite
_diffrn_radiation_source 'fine-focus sealed tube'
_diffrn_radiation_type MoK\a
_diffrn_radiation_wavelength 0.71073
_diffrn_reflns_av_R_equivalents 0.0281
_diffrn_reflns_av_sigmaI/netI 0.0190
_diffrn_reflns_limit_h_max 8
_diffrn_reflns_limit_h_min -8
_diffrn_reflns_limit_k_max 14
_diffrn_reflns_limit_k_min -14
_diffrn_reflns_limit_l_max 15
_diffrn_reflns_limit_l_min -15
_diffrn_reflns_number 26433
_diffrn_reflns_theta_full 27.48
_diffrn_reflns_theta_max 27.48
_diffrn_reflns_theta_min 3.52
_exptl_absorpt_coefficient_mu 6.510
_exptl_absorpt_correction_T_max 0.9378
_exptl_absorpt_correction_T_min 0.6961
_exptl_absorpt_correction_type multi-scan
_exptl_absorpt_process_details
;
 SADABS (Sheldrick, 1997)
;
_exptl_crystal_colour Colourless
_exptl_crystal_density_diffrn 3.053
_exptl_crystal_description Plate
_exptl_crystal_F_000 786
_exptl_crystal_size_max 0.06
_exptl_crystal_size_mid 0.05
_exptl_crystal_size_min 0.01
_refine_diff_density_max 1.856
_refine_diff_density_min -1.495
_refine_diff_density_rms 0.217
_refine_ls_extinction_method none
_refine_ls_goodness_of_fit_ref 1.196
_refine_ls_hydrogen_treatment none
_refine_ls_matrix_type full
_refine_ls_number_parameters 266
_refine_ls_number_reflns 4003
_refine_ls_number_restraints 0
_refine_ls_restrained_S_all 1.196
_refine_ls_R_factor_all 0.0339
_refine_ls_R_factor_gt 0.0321
_refine_ls_shift/su_max 0.000
_refine_ls_shift/su_mean 0.000
_refine_ls_structure_factor_coef Fsqd
_refine_ls_weighting_details 'calc w=1/[\s^2^(Fo^2^)+(0.0000P)^2^+15.4159P] where P=(Fo^2^+2Fc^2^)/3'
_refine_ls_weighting_scheme calc
_refine_ls_wR_factor_gt 0.0749
_refine_ls_wR_factor_ref 0.0757
_reflns_number_gt 3823
_reflns_number_total 4003
_reflns_threshold_expression I>2\s(I)
_cod_data_source_file ja901820z_si_003.cif
_cod_data_source_block II
_cod_original_formula_sum 'H8 Eu3 K7 O36 Si12'
_cod_database_code 4104568

loop_
_symmetry_equiv_pos_as_xyz
'x, y, z'
'-x, -y, -z'

loop_
_atom_site_label
_atom_site_type_symbol
_atom_site_fract_x
_atom_site_fract_y
_atom_site_fract_z
_atom_site_U_iso_or_equiv
_atom_site_adp_type
_atom_site_occupancy
_atom_site_symmetry_multiplicity
_atom_site_calc_flag
_atom_site_refinement_flags
Eu1 Eu 0.0000 0.0000 0.5000 0.00584(9) Uani 1 2 d S
Eu2 Eu 0.51114(4) 0.51332(3) 0.66578(2) 0.00646(8) Uani 1 1 d .
Si1 Si 0.0120(2) 0.51195(14) 0.74936(13) 0.0063(3) Uani 1 1 d .
Si2 Si 0.3144(2) 0.30259(14) 0.84478(14) 0.0076(3) Uani 1 1 d .
Si3 Si 0.3366(2) 0.09341(13) 0.69436(13) 0.0044(3) Uani 1 1 d .
Si4 Si 0.5485(2) 0.23518(13) 0.51042(13) 0.0047(3) Uani 1 1 d .
Si5 Si 0.3419(2) 0.13654(14) 0.31393(13) 0.0049(3) Uani 1 1 d .
Si6 Si 0.3002(2) 0.32706(14) 0.12006(14) 0.0076(3) Uani 1 1 d .
O1 O 0.1815(6) 0.5736(4) 0.6902(4) 0.0133(9) Uani 1 1 d .
O2 O 0.1015(6) 0.3791(4) 0.8058(4) 0.0146(9) Uani 1 1 d .
O3 O -0.1565(6) 0.4991(4) 0.6616(4) 0.0120(9) Uani 1 1 d .
O4 O -0.0828(6) 0.5887(4) 0.8626(4) 0.0145(9) Uani 1 1 d .
O5 O 0.4981(6) 0.3494(4) 0.7868(4) 0.0123(9) Uani 1 1 d .
O6 O 0.3069(6) 0.1640(4) 0.8159(3) 0.0100(8) Uani 1 1 d .
O7 O 0.3221(7) 0.2997(4) 0.9849(4) 0.0157(9) Uani 1 1 d .
O8 O 0.3793(6) 0.1893(4) 0.5935(3) 0.0084(8) Uani 1 1 d .
O9 O 0.1490(6) 0.0388(4) 0.6676(4) 0.0105(8) Uani 1 1 d .
O10 O 0.5339(6) -0.0058(4) 0.7149(4) 0.0131(9) Uani 1 1 d .
O11 O 0.5243(6) 0.3770(4) 0.5156(4) 0.0095(8) Uani 1 1 d .
O12 O 0.4863(6) 0.2133(4) 0.3763(3) 0.0111(8) Uani 1 1 d .
O13 O 0.7648(6) 0.1654(4) 0.5362(4) 0.0105(8) Uani 1 1 d .
O14 O 0.1454(6) 0.1298(4) 0.3841(3) 0.0071(8) Uani 1 1 d .
O15 O 0.2935(7) 0.1987(4) 0.1855(4) 0.0115(9) Uani 1 1 d .
O16 O 0.4746(7) 0.3870(4) 0.1615(4) 0.0141(9) Uani 1 1 d .
K1 K -0.01556(19) 0.66687(11) 0.49334(11) 0.0113(3) Uani 1 1 d .
K2 K -0.1633(2) 0.19668(13) 0.23667(13) 0.0174(3) Uani 1 1 d .
K3 K 0.7348(4) 0.3952(3) -0.0173(2) 0.0285(6) Uani 0.64 1 d P
K4 K -0.1695(3) 0.1742(3) 0.7778(2) 0.0528(8) Uani 0.86 1 d P
O1W O 0.797(2) 0.3160(15) 0.0114(14) 0.0315(13) Uiso 0.36 1 d P
O2W O -0.1813(18) 0.1286(11) 1.0066(10) 0.0315(13) Uiso 0.50 1 d P
O3W O -0.091(6) 0.175(4) 1.011(4) 0.0315(13) Uiso 0.14 1 d P
O4W O 0.4814(14) 0.0193(7) 0.0132(8) 0.0315(13) Uiso 0.75 1 d P
O5W O 0.260(3) 0.023(2) 0.028(2) 0.0315(13) Uiso 0.25 1 d P

loop_
_atom_site_aniso_label
_atom_site_aniso_U_11
_atom_site_aniso_U_22
_atom_site_aniso_U_33
_atom_site_aniso_U_23
_atom_site_aniso_U_13
_atom_site_aniso_U_12
Eu1 0.00531(18) 0.00479(19) 0.00723(19) 0.00081(14) -0.00078(14) -0.00053(14)
Eu2 0.00594(14) 0.00718(14) 0.00625(14) -0.00038(10) -0.00011(10) -0.00112(10)
Si1 0.0054(7) 0.0068(7) 0.0064(7) 0.0002(6) -0.0006(5) -0.0001(6)
Si2 0.0118(7) 0.0043(7) 0.0062(7) -0.0004(6) 0.0017(6) -0.0004(6)
Si3 0.0052(7) 0.0034(7) 0.0051(7) -0.0006(5) 0.0006(5) -0.0017(5)
Si4 0.0055(7) 0.0031(7) 0.0051(7) -0.0004(5) 0.0003(5) 0.0001(5)
Si5 0.0053(7) 0.0048(7) 0.0048(7) -0.0001(5) -0.0001(5) -0.0011(5)
Si6 0.0111(7) 0.0064(7) 0.0056(7) -0.0009(6) 0.0008(6) -0.0024(6)
O1 0.008(2) 0.012(2) 0.019(2) 0.0041(17) -0.0001(17) -0.0023(17)
O2 0.011(2) 0.008(2) 0.024(2) 0.0066(18) -0.0014(18) -0.0016(17)
O3 0.0071(19) 0.019(2) 0.010(2) -0.0059(17) -0.0005(16) -0.0008(17)
O4 0.011(2) 0.017(2) 0.014(2) -0.0066(18) -0.0026(17) 0.0039(17)
O5 0.015(2) 0.010(2) 0.011(2) 0.0008(16) 0.0018(17) -0.0013(17)
O6 0.019(2) 0.0059(19) 0.0051(19) -0.0027(15) 0.0039(16) -0.0037(17)
O7 0.028(3) 0.012(2) 0.008(2) -0.0040(17) 0.0023(18) -0.0059(19)
O8 0.011(2) 0.010(2) 0.0052(19) 0.0018(15) 0.0017(15) -0.0041(16)
O9 0.011(2) 0.012(2) 0.010(2) 0.0004(16) -0.0010(16) -0.0070(17)
O10 0.011(2) 0.010(2) 0.017(2) -0.0014(17) 0.0000(17) 0.0029(17)
O11 0.014(2) 0.0060(19) 0.009(2) -0.0001(15) 0.0022(16) -0.0021(16)
O12 0.012(2) 0.018(2) 0.0050(19) -0.0009(16) 0.0013(15) -0.0074(17)
O13 0.0069(19) 0.009(2) 0.014(2) 0.0010(16) -0.0001(16) 0.0032(16)
O14 0.0061(18) 0.0078(19) 0.0082(19) -0.0003(15) 0.0022(15) -0.0038(15)
O15 0.019(2) 0.011(2) 0.008(2) 0.0024(16) -0.0032(16) -0.0104(17)
O16 0.017(2) 0.015(2) 0.012(2) -0.0055(17) 0.0061(17) -0.0080(18)
K1 0.0147(6) 0.0068(6) 0.0116(6) -0.0023(5) -0.0006(5) 0.0005(5)
K2 0.0144(6) 0.0141(7) 0.0239(7) 0.0027(5) -0.0035(5) -0.0036(5)
K3 0.0360(14) 0.0351(15) 0.0201(12) 0.0126(11) -0.0074(10) -0.0234(12)
K4 0.0191(10) 0.089(2) 0.0378(13) 0.0073(13) 0.0026(9) 0.0218(12)

loop_
_atom_type_symbol
_atom_type_description
_atom_type_scat_dispersion_real
_atom_type_scat_dispersion_imag
_atom_type_scat_source
H H 0.0000 0.0000 'International Tables Vol C Tables 4.2.6.8 and 6.1.1.4'
K K 0.2009 0.2494 'International Tables Vol C Tables 4.2.6.8 and 6.1.1.4'
O O 0.0106 0.0060 'International Tables Vol C Tables 4.2.6.8 and 6.1.1.4'
Si Si 0.0817 0.0704 'International Tables Vol C Tables 4.2.6.8 and 6.1.1.4'
Eu Eu -0.1578 3.6682 'International Tables Vol C Tables 4.2.6.8 and 6.1.1.4'

loop_
_geom_angle_atom_site_label_1
_geom_angle_atom_site_label_2
_geom_angle_atom_site_label_3
_geom_angle
_geom_angle_site_symmetry_1
_geom_angle_site_symmetry_3
O13 Eu1 O13 180.000(1) 2_656 1_455
O13 Eu1 O14 84.45(15) 2_656 2_556
O13 Eu1 O14 95.55(15) 1_455 2_556
O13 Eu1 O14 95.55(15) 2_656 .
O13 Eu1 O14 84.45(15) 1_455 .
O14 Eu1 O14 180.0 2_556 .
O13 Eu1 O9 86.91(15) 2_656 2_556
O13 Eu1 O9 93.09(15) 1_455 2_556
O14 Eu1 O9 94.87(14) 2_556 2_556
O14 Eu1 O9 85.13(14) . 2_556
O13 Eu1 O9 93.09(15) 2_656 .
O13 Eu1 O9 86.91(15) 1_455 .
O14 Eu1 O9 85.13(14) 2_556 .
O14 Eu1 O9 94.87(14) . .
O9 Eu1 O9 180.0 2_556 .
O13 Eu1 Si3 91.45(11) 2_656 2_556
O13 Eu1 Si3 88.55(11) 1_455 2_556
O14 Eu1 Si3 77.75(10) 2_556 2_556
O14 Eu1 Si3 102.25(10) . 2_556
O9 Eu1 Si3 18.22(11) 2_556 2_556
O9 Eu1 Si3 161.78(11) . 2_556
O13 Eu1 Si3 88.55(11) 2_656 .
O13 Eu1 Si3 91.45(11) 1_455 .
O14 Eu1 Si3 102.25(10) 2_556 .
O14 Eu1 Si3 77.75(10) . .
O9 Eu1 Si3 161.78(11) 2_556 .
O9 Eu1 Si3 18.22(11) . .
Si3 Eu1 Si3 180.0 2_556 .
O13 Eu1 Si5 99.90(11) 2_656 2_556
O13 Eu1 Si5 80.10(11) 1_455 2_556
O14 Eu1 Si5 15.69(10) 2_556 2_556
O14 Eu1 Si5 164.31(10) . 2_556
O9 Eu1 Si5 92.97(11) 2_556 2_556
O9 Eu1 Si5 87.03(11) . 2_556
Si3 Eu1 Si5 74.80(3) 2_556 2_556
Si3 Eu1 Si5 105.20(3) . 2_556
O13 Eu1 Si5 80.10(11) 2_656 .
O13 Eu1 Si5 99.90(11) 1_455 .
O14 Eu1 Si5 164.31(10) 2_556 .
O14 Eu1 Si5 15.69(10) . .
O9 Eu1 Si5 87.03(11) 2_556 .
O9 Eu1 Si5 92.97(11) . .
Si3 Eu1 Si5 105.20(3) 2_556 .
Si3 Eu1 Si5 74.80(3) . .
Si5 Eu1 Si5 180.0 2_556 .
O13 Eu1 K2 114.97(11) 2_656 .
O13 Eu1 K2 65.03(11) 1_455 .
O14 Eu1 K2 133.95(10) 2_556 .
O14 Eu1 K2 46.05(10) . .
O9 Eu1 K2 48.81(11) 2_556 .
O9 Eu1 K2 131.19(11) . .
Si3 Eu1 K2 61.34(3) 2_556 .
Si3 Eu1 K2 118.66(3) . .
Si5 Eu1 K2 122.95(3) 2_556 .
Si5 Eu1 K2 57.05(3) . .
O13 Eu1 K2 65.03(11) 2_656 2_556
O13 Eu1 K2 114.97(11) 1_455 2_556
O14 Eu1 K2 46.05(10) 2_556 2_556
O14 Eu1 K2 133.95(10) . 2_556
O9 Eu1 K2 131.19(11) 2_556 2_556
O9 Eu1 K2 48.81(11) . 2_556
Si3 Eu1 K2 118.66(3) 2_556 2_556
Si3 Eu1 K2 61.34(3) . 2_556
Si5 Eu1 K2 57.05(3) 2_556 2_556
Si5 Eu1 K2 122.95(3) . 2_556
K2 Eu1 K2 180.0 . 2_556
O1 Eu2 O3 165.12(16) . 1_655
O1 Eu2 O5 89.99(16) . .
O3 Eu2 O5 97.27(16) 1_655 .
O1 Eu2 O16 83.35(16) . 2_666
O3 Eu2 O16 84.43(15) 1_655 2_666
O5 Eu2 O16 84.50(15) . 2_666
O1 Eu2 O11 101.58(15) . .
O3 Eu2 O11 92.06(15) 1_655 .
O5 Eu2 O11 84.56(15) . .
O16 Eu2 O11 167.99(15) 2_666 .
O1 Eu2 O11 86.19(15) . 2_666
O3 Eu2 O11 92.67(15) 1_655 2_666
O5 Eu2 O11 154.23(15) . 2_666
O16 Eu2 O11 120.22(15) 2_666 2_666
O11 Eu2 O11 71.33(16) . 2_666
O1 Eu2 O12 84.03(14) . 2_666
O3 Eu2 O12 83.43(14) 1_655 2_666
O5 Eu2 O12 151.51(13) . 2_666
O16 Eu2 O12 67.18(13) 2_666 2_666
O11 Eu2 O12 123.92(12) . 2_666
O11 Eu2 O12 53.24(12) 2_666 2_666
O1 Eu2 Si4 81.10(11) . 2_666
O3 Eu2 Si4 91.67(12) 1_655 2_666
O5 Eu2 Si4 171.02(11) . 2_666
O16 Eu2 Si4 95.49(12) 2_666 2_666
O11 Eu2 Si4 96.09(10) . 2_666
O11 Eu2 Si4 24.76(10) 2_666 2_666
O12 Eu2 Si4 28.91(8) 2_666 2_666
O1 Eu2 Si6 101.79(12) . 2_666
O3 Eu2 Si6 64.88(11) 1_655 2_666
O5 Eu2 Si6 94.00(11) . 2_666
O16 Eu2 Si6 20.77(11) 2_666 2_666
O11 Eu2 Si6 156.58(11) . 2_666
O11 Eu2 Si6 111.73(10) 2_666 2_666
O12 Eu2 Si6 60.37(8) 2_666 2_666
Si4 Eu2 Si6 88.94(4) 2_666 2_666
O1 Eu2 Si2 70.14(11) . .
O3 Eu2 Si2 117.07(12) 1_655 .
O5 Eu2 Si2 19.96(11) . .
O16 Eu2 Si2 84.62(11) 2_666 .
O11 Eu2 Si2 86.79(10) . .
O11 Eu2 Si2 143.93(11) 2_666 .
O12 Eu2 Si2 143.86(8) 2_666 .
Si4 Eu2 Si2 151.06(4) 2_666 .
Si6 Eu2 Si2 99.79(4) 2_666 .
O1 Eu2 Si1 19.14(11) . .
O3 Eu2 Si1 164.98(11) 1_655 .
O5 Eu2 Si1 71.11(11) . .
O16 Eu2 Si1 84.97(11) 2_666 .
O11 Eu2 Si1 96.14(11) . .
O11 Eu2 Si1 101.87(10) 2_666 .
O12 Eu2 Si1 102.18(8) 2_666 .
Si4 Eu2 Si1 99.93(4) 2_666 .
Si6 Eu2 Si1 105.53(4) 2_666 .
Si2 Eu2 Si1 51.18(4) . .
O1 Eu2 Si1 151.07(12) . 1_655
O3 Eu2 Si1 17.33(11) 1_655 1_655
O5 Eu2 Si1 90.28(11) . 1_655
O16 Eu2 Si1 67.89(11) 2_666 1_655
O11 Eu2 Si1 107.24(11) . 1_655
O11 Eu2 Si1 105.17(10) 2_666 1_655
O12 Eu2 Si1 82.06(8) 2_666 1_655
Si4 Eu2 Si1 98.05(4) 2_666 1_655
Si6 Eu2 Si1 49.35(4) 2_666 1_655
Si2 Eu2 Si1 108.61(4) . 1_655
Si1 Eu2 Si1 148.67(5) . 1_655
O3 Si1 O1 112.7(2) . .
O3 Si1 O2 108.5(2) . .
O1 Si1 O2 111.6(2) . .
O3 Si1 O4 110.7(2) . .
O1 Si1 O4 109.4(3) . .
O2 Si1 O4 103.7(2) . .
O3 Si1 Eu2 124.05(17) . .
O1 Si1 Eu2 27.76(16) . .
O2 Si1 Eu2 83.82(16) . .
O4 Si1 Eu2 118.99(17) . .
O3 Si1 Eu2 25.06(15) . 1_455
O1 Si1 Eu2 131.22(17) . 1_455
O2 Si1 Eu2 108.20(17) . 1_455
O4 Si1 Eu2 86.97(16) . 1_455
Eu2 Si1 Eu2 148.67(5) . 1_455
O5 Si2 O7 111.7(3) . .
O5 Si2 O2 114.1(2) . .
O7 Si2 O2 108.2(3) . .
O5 Si2 O6 113.3(2) . .
O7 Si2 O6 103.3(2) . .
O2 Si2 O6 105.5(2) . .
O5 Si2 Eu2 29.79(16) . .
O7 Si2 Eu2 123.07(18) . .
O2 Si2 Eu2 84.34(17) . .
O6 Si2 Eu2 127.11(16) . .
O9 Si3 O10 113.7(2) . .
O9 Si3 O8 111.4(2) . .
O10 Si3 O8 109.6(2) . .
O9 Si3 O6 111.1(2) . .
O10 Si3 O6 103.6(2) . .
O8 Si3 O6 106.9(2) . .
O9 Si3 Eu1 27.32(16) . .
O10 Si3 Eu1 112.92(17) . .
O8 Si3 Eu1 87.42(15) . .
O6 Si3 Eu1 133.42(17) . .
O13 Si4 O11 114.2(2) . .
O13 Si4 O8 113.0(2) . .
O11 Si4 O8 109.3(2) . .
O13 Si4 O12 110.6(2) . .
O11 Si4 O12 103.9(2) . .
O8 Si4 O12 105.1(2) . .
O13 Si4 Eu2 119.31(17) . 2_666
O11 Si4 Eu2 38.79(15) . 2_666
O8 Si4 Eu2 126.64(16) . 2_666
O12 Si4 Eu2 66.14(16) . 2_666
O13 Si4 Eu2 104.23(17) . .
O11 Si4 Eu2 27.15(15) . .
O8 Si4 Eu2 92.45(15) . .
O12 Si4 Eu2 130.08(17) . .
Eu2 Si4 Eu2 65.94(3) 2_666 .
O14 Si5 O10 112.6(2) . 2_656
O14 Si5 O15 110.6(2) . .
O10 Si5 O15 103.1(2) 2_656 .
O14 Si5 O12 113.7(2) . .
O10 Si5 O12 109.3(2) 2_656 .
O15 Si5 O12 107.0(2) . .
O14 Si5 Eu1 23.33(15) . .
O10 Si5 Eu1 90.51(17) 2_656 .
O15 Si5 Eu1 125.73(17) . .
O12 Si5 Eu1 117.49(16) . .
O16 Si6 O7 111.5(3) . 1_554
O16 Si6 O15 112.9(2) . .
O7 Si6 O15 105.1(2) 1_554 .
O16 Si6 O4 113.0(2) . 2_566
O7 Si6 O4 106.1(2) 1_554 2_566
O15 Si6 O4 107.7(2) . 2_566
O16 Si6 Eu2 31.84(16) . 2_666
O7 Si6 Eu2 141.73(19) 1_554 2_666
O15 Si6 Eu2 102.83(16) . 2_666
O4 Si6 Eu2 89.49(16) 2_566 2_666
Si1 O1 Eu2 133.1(2) . .
Si2 O2 Si1 138.4(3) . .
Si1 O3 Eu2 137.6(2) . 1_455
Si6 O4 Si1 129.6(3) 2_566 .
Si2 O5 Eu2 130.3(2) . .
Si3 O6 Si2 131.6(3) . .
Si6 O7 Si2 166.8(3) 1_556 .
Si3 O8 Si4 145.3(3) . .
Si3 O9 Eu1 134.5(2) . .
Si3 O10 Si5 147.9(3) . 2_656
Si4 O11 Eu2 134.9(2) . .
Si4 O11 Eu2 116.5(2) . 2_666
Eu2 O11 Eu2 108.67(16) . 2_666
Si5 O12 Si4 137.0(3) . .
Si5 O12 Eu2 126.0(2) . 2_666
Si4 O12 Eu2 84.95(17) . 2_666
Si4 O13 Eu1 146.4(3) . 1_655
Si5 O14 Eu1 141.0(2) . .
Si6 O15 Si5 137.4(3) . .
Si6 O16 Eu2 127.4(2) . 2_666
K3 O1W O3W 160(2) . 1_654
O2W O3W O1W 109(4) . 1_456
O4W O4W O5W 112(2) 2_655 .
O4W O4W O5W 50.9(19) 2_655 2_655
O5W O4W O5W 163.2(6) . 2_655
O4W O5W O4W 16.8(6) . 2_655

loop_
_geom_bond_atom_site_label_1
_geom_bond_atom_site_label_2
_geom_bond_distance
_geom_bond_site_symmetry_2
Eu1 O13 2.303(4) 2_656
Eu1 O13 2.303(4) 1_455
Eu1 O14 2.306(4) 2_556
Eu1 O14 2.306(4) .
Eu1 O9 2.316(4) 2_556
Eu1 O9 2.316(4) .
Eu1 Si3 3.6019(15) 2_556
Eu1 Si3 3.6019(15) .
Eu1 Si5 3.6655(15) 2_556
Eu1 Si5 3.6655(15) .
Eu1 K2 3.7874(15) .
Eu1 K2 3.7874(15) 2_556
Eu2 O1 2.268(4) .
Eu2 O3 2.269(4) 1_655
Eu2 O5 2.308(4) .
Eu2 O16 2.354(4) 2_666
Eu2 O11 2.370(4) .
Eu2 O11 2.398(4) 2_666
Eu2 O12 3.146(4) 2_666
Eu2 Si4 3.4270(16) 2_666
Eu2 Si6 3.5458(16) 2_666
Eu2 Si2 3.5460(16) .
Eu2 Si1 3.5558(16) .
Eu2 Si1 3.6111(16) 1_655
Si1 O3 1.595(4) .
Si1 O1 1.597(5) .
Si1 O2 1.649(4) .
Si1 O4 1.661(4) .
Si1 Eu2 3.6111(16) 1_455
Si2 O5 1.586(5) .
Si2 O7 1.625(5) .
Si2 O2 1.633(5) .
Si2 O6 1.643(4) .
Si3 O9 1.578(4) .
Si3 O10 1.623(4) .
Si3 O8 1.627(4) .
Si3 O6 1.640(4) .
Si4 O13 1.590(4) .
Si4 O11 1.603(4) .
Si4 O8 1.639(4) .
Si4 O12 1.663(4) .
Si4 Eu2 3.4270(16) 2_666
Si5 O14 1.575(4) .
Si5 O10 1.625(4) 2_656
Si5 O15 1.639(4) .
Si5 O12 1.640(4) .
Si6 O16 1.583(5) .
Si6 O7 1.606(4) 1_554
Si6 O15 1.631(4) .
Si6 O4 1.642(4) 2_566
Si6 Eu2 3.5458(16) 2_666
O3 Eu2 2.269(4) 1_455
O4 Si6 1.642(4) 2_566
O7 Si6 1.606(4) 1_556
O10 Si5 1.625(4) 2_656
O11 Eu2 2.398(4) 2_666
O12 Eu2 3.146(4) 2_666
O13 Eu1 2.303(4) 1_655
O16 Eu2 2.354(4) 2_666
K3 O1W 0.978(17) .
O1W O3W 1.66(4) 1_654
O2W O3W 0.89(4) .
O3W O1W 1.66(4) 1_456
O4W O4W 0.566(14) 2_655
O4W O5W 1.52(2) .
O4W O5W 1.81(3) 2_655
O5W O4W 1.81(3) 2_655

loop_
_geom_torsion_atom_site_label_1
_geom_torsion_atom_site_label_2
_geom_torsion_atom_site_label_3
_geom_torsion_atom_site_label_4
_geom_torsion
_geom_torsion_site_symmetry_1
_geom_torsion_site_symmetry_4
O1 Eu2 Si1 O3 73.4(4) . .
O3 Eu2 Si1 O3 -157.1(6) 1_655 .
O5 Eu2 Si1 O3 -116.5(2) . .
O16 Eu2 Si1 O3 157.6(2) 2_666 .
O11 Eu2 Si1 O3 -34.4(2) . .
O11 Eu2 Si1 O3 37.7(2) 2_666 .
O12 Eu2 Si1 O3 92.3(2) 2_666 .
Si4 Eu2 Si1 O3 62.9(2) 2_666 .
Si6 Eu2 Si1 O3 154.5(2) 2_666 .
Si2 Eu2 Si1 O3 -115.3(2) . .
Si1 Eu2 Si1 O3 -173.0(2) 1_655 .
O3 Eu2 Si1 O1 129.5(6) 1_655 .
O5 Eu2 Si1 O1 170.1(4) . .
O16 Eu2 Si1 O1 84.2(4) 2_666 .
O11 Eu2 Si1 O1 -107.8(4) . .
O11 Eu2 Si1 O1 -35.7(4) 2_666 .
O12 Eu2 Si1 O1 18.9(4) 2_666 .
Si4 Eu2 Si1 O1 -10.5(4) 2_666 .
Si6 Eu2 Si1 O1 81.2(4) 2_666 .
Si2 Eu2 Si1 O1 171.3(4) . .
Si1 Eu2 Si1 O1 113.6(4) 1_655 .
O1 Eu2 Si1 O2 -178.4(4) . .
O3 Eu2 Si1 O2 -48.9(5) 1_655 .
O5 Eu2 Si1 O2 -8.3(2) . .
O16 Eu2 Si1 O2 -94.2(2) 2_666 .
O11 Eu2 Si1 O2 73.8(2) . .
O11 Eu2 Si1 O2 146.0(2) 2_666 .
O12 Eu2 Si1 O2 -159.52(19) 2_666 .
Si4 Eu2 Si1 O2 171.10(17) 2_666 .
Si6 Eu2 Si1 O2 -97.24(18) 2_666 .
Si2 Eu2 Si1 O2 -7.06(17) . .
Si1 Eu2 Si1 O2 -64.8(2) 1_655 .
O1 Eu2 Si1 O4 -76.2(4) . .
O3 Eu2 Si1 O4 53.3(5) 1_655 .
O5 Eu2 Si1 O4 93.9(2) . .
O16 Eu2 Si1 O4 8.0(2) 2_666 .
O11 Eu2 Si1 O4 176.0(2) . .
O11 Eu2 Si1 O4 -111.8(2) 2_666 .
O12 Eu2 Si1 O4 -57.3(2) 2_666 .
Si4 Eu2 Si1 O4 -86.7(2) 2_666 .
Si6 Eu2 Si1 O4 5.0(2) 2_666 .
Si2 Eu2 Si1 O4 95.2(2) . .
Si1 Eu2 Si1 O4 37.4(2) 1_655 .
O1 Eu2 Si1 Eu2 66.4(4) . 1_455
O3 Eu2 Si1 Eu2 -164.1(4) 1_655 1_455
O5 Eu2 Si1 Eu2 -123.52(15) . 1_455
O16 Eu2 Si1 Eu2 150.59(15) 2_666 1_455
O11 Eu2 Si1 Eu2 -41.42(14) . 1_455
O11 Eu2 Si1 Eu2 30.73(14) 2_666 1_455
O12 Eu2 Si1 Eu2 85.26(12) 2_666 1_455
Si4 Eu2 Si1 Eu2 55.88(10) 2_666 1_455
Si6 Eu2 Si1 Eu2 147.55(9) 2_666 1_455
Si2 Eu2 Si1 Eu2 -122.28(11) . 1_455
Si1 Eu2 Si1 Eu2 180.0 1_655 1_455
O1 Eu2 Si2 O5 -173.6(3) . .
O3 Eu2 Si2 O5 -7.8(3) 1_655 .
O16 Eu2 Si2 O5 -88.7(3) 2_666 .
O11 Eu2 Si2 O5 82.9(3) . .
O11 Eu2 Si2 O5 134.5(4) 2_666 .
O12 Eu2 Si2 O5 -126.6(3) 2_666 .
Si4 Eu2 Si2 O5 179.7(3) 2_666 .
Si6 Eu2 Si2 O5 -74.5(3) 2_666 .
Si1 Eu2 Si2 O5 -176.6(3) . .
Si1 Eu2 Si2 O5 -24.2(3) 1_655 .
O1 Eu2 Si2 O7 -97.9(2) . .
O3 Eu2 Si2 O7 67.9(2) 1_655 .
O5 Eu2 Si2 O7 75.6(4) . .
O16 Eu2 Si2 O7 -13.1(2) 2_666 .
O11 Eu2 Si2 O7 158.5(2) . .
O11 Eu2 Si2 O7 -149.9(3) 2_666 .
O12 Eu2 Si2 O7 -50.9(3) 2_666 .
Si4 Eu2 Si2 O7 -104.7(2) 2_666 .
Si6 Eu2 Si2 O7 1.2(2) 2_666 .
Si1 Eu2 Si2 O7 -100.9(2) . .
Si1 Eu2 Si2 O7 51.4(2) 1_655 .
O1 Eu2 Si2 O2 10.1(2) . .
O3 Eu2 Si2 O2 175.9(2) 1_655 .
O5 Eu2 Si2 O2 -176.3(4) . .
O16 Eu2 Si2 O2 95.0(2) 2_666 .
O11 Eu2 Si2 O2 -93.4(2) . .
O11 Eu2 Si2 O2 -41.8(2) 2_666 .
O12 Eu2 Si2 O2 57.1(2) 2_666 .
Si4 Eu2 Si2 O2 3.4(2) 2_666 .
Si6 Eu2 Si2 O2 109.23(18) 2_666 .
Si1 Eu2 Si2 O2 7.12(17) . .
Si1 Eu2 Si2 O2 159.49(18) 1_655 .
O1 Eu2 Si2 O6 115.3(2) . .
O3 Eu2 Si2 O6 -78.9(2) 1_655 .
O5 Eu2 Si2 O6 -71.2(4) . .
O16 Eu2 Si2 O6 -159.9(2) 2_666 .
O11 Eu2 Si2 O6 11.7(2) . .
O11 Eu2 Si2 O6 63.3(3) 2_666 .
O12 Eu2 Si2 O6 162.3(2) 2_666 .
Si4 Eu2 Si2 O6 108.5(2) 2_666 .
Si6 Eu2 Si2 O6 -145.6(2) 2_666 .
Si1 Eu2 Si2 O6 112.3(2) . .
Si1 Eu2 Si2 O6 -95.4(2) 1_655 .
O13 Eu1 Si3 O9 -104.4(4) 2_656 .
O13 Eu1 Si3 O9 75.6(4) 1_455 .
O14 Eu1 Si3 O9 -20.4(4) 2_556 .
O14 Eu1 Si3 O9 159.6(4) . .
O9 Eu1 Si3 O9 180.0 2_556 .
Si3 Eu1 Si3 O9 35(100) 2_556 .
Si5 Eu1 Si3 O9 -4.6(4) 2_556 .
Si5 Eu1 Si3 O9 175.4(4) . .
K2 Eu1 Si3 O9 137.7(3) . .
K2 Eu1 Si3 O9 -42.3(3) 2_556 .
O13 Eu1 Si3 O10 -6.9(2) 2_656 .
O13 Eu1 Si3 O10 173.1(2) 1_455 .
O14 Eu1 Si3 O10 77.1(2) 2_556 .
O14 Eu1 Si3 O10 -102.9(2) . .
O9 Eu1 Si3 O10 -82.5(4) 2_556 .
O9 Eu1 Si3 O10 97.5(4) . .
Si3 Eu1 Si3 O10 133(100) 2_556 .
Si5 Eu1 Si3 O10 92.95(19) 2_556 .
Si5 Eu1 Si3 O10 -87.05(19) . .
K2 Eu1 Si3 O10 -124.79(19) . .
K2 Eu1 Si3 O10 55.21(19) 2_556 .
O13 Eu1 Si3 O8 103.33(19) 2_656 .
O13 Eu1 Si3 O8 -76.67(19) 1_455 .
O14 Eu1 Si3 O8 -172.67(18) 2_556 .
O14 Eu1 Si3 O8 7.33(18) . .
O9 Eu1 Si3 O8 27.8(4) 2_556 .
O9 Eu1 Si3 O8 -152.2(4) . .
Si3 Eu1 Si3 O8 -117(100) 2_556 .
Si5 Eu1 Si3 O8 -156.80(15) 2_556 .
Si5 Eu1 Si3 O8 23.20(15) . .
K2 Eu1 Si3 O8 -14.54(16) . .
K2 Eu1 Si3 O8 165.46(16) 2_556 .
O13 Eu1 Si3 O6 -145.7(2) 2_656 .
O13 Eu1 Si3 O6 34.3(2) 1_455 .
O14 Eu1 Si3 O6 -61.7(2) 2_556 .
O14 Eu1 Si3 O6 118.3(2) . .
O9 Eu1 Si3 O6 138.8(4) 2_556 .
O9 Eu1 Si3 O6 -41.2(4) . .
Si3 Eu1 Si3 O6 -6(100) 2_556 .
Si5 Eu1 Si3 O6 -45.8(2) 2_556 .
Si5 Eu1 Si3 O6 134.2(2) . .
K2 Eu1 Si3 O6 96.5(2) . .
K2 Eu1 Si3 O6 -83.5(2) 2_556 .
O1 Eu2 Si4 O13 -157.8(2) . .
O3 Eu2 Si4 O13 23.6(2) 1_655 .
O5 Eu2 Si4 O13 -73.7(2) . .
O16 Eu2 Si4 O13 -57.8(3) 2_666 .
O11 Eu2 Si4 O13 115.6(4) . .
O11 Eu2 Si4 O13 116.2(2) 2_666 .
O12 Eu2 Si4 O13 104.9(2) 2_666 .
Si4 Eu2 Si4 O13 116.09(17) 2_666 .
Si6 Eu2 Si4 O13 -16.76(19) 2_666 .
Si2 Eu2 Si4 O13 -94.59(17) . .
Si1 Eu2 Si4 O13 -141.91(17) . .
Si1 Eu2 Si4 O13 10.81(18) 1_655 .
O1 Eu2 Si4 O11 86.6(4) . .
O3 Eu2 Si4 O11 -92.0(4) 1_655 .
O5 Eu2 Si4 O11 170.7(4) . .
O16 Eu2 Si4 O11 -173.4(4) 2_666 .
O11 Eu2 Si4 O11 0.6(4) 2_666 .
O12 Eu2 Si4 O11 -10.7(4) 2_666 .
Si4 Eu2 Si4 O11 0.5(3) 2_666 .
Si6 Eu2 Si4 O11 -132.4(3) 2_666 .
Si2 Eu2 Si4 O11 149.8(3) . .
Si1 Eu2 Si4 O11 102.5(3) . .
Si1 Eu2 Si4 O11 -104.8(3) 1_655 .
O1 Eu2 Si4 O8 -43.36(19) . .
O3 Eu2 Si4 O8 138.07(19) 1_655 .
O5 Eu2 Si4 O8 40.81(19) . .
O16 Eu2 Si4 O8 56.7(3) 2_666 .
O11 Eu2 Si4 O8 -129.9(4) . .
O11 Eu2 Si4 O8 -129.28(18) 2_666 .
O12 Eu2 Si4 O8 -140.63(19) 2_666 .
Si4 Eu2 Si4 O8 -129.43(16) 2_666 .
Si6 Eu2 Si4 O8 97.73(16) 2_666 .
Si2 Eu2 Si4 O8 19.90(15) . .
Si1 Eu2 Si4 O8 -27.43(15) . .
Si1 Eu2 Si4 O8 125.29(15) 1_655 .
O1 Eu2 Si4 O12 68.7(2) . .
O3 Eu2 Si4 O12 -109.8(2) 1_655 .
O5 Eu2 Si4 O12 152.9(2) . .
O16 Eu2 Si4 O12 168.8(3) 2_666 .
O11 Eu2 Si4 O12 -17.8(4) . .
O11 Eu2 Si4 O12 -17.2(2) 2_666 .
O12 Eu2 Si4 O12 -28.6(3) 2_666 .
Si4 Eu2 Si4 O12 -17.3(2) 2_666 .
Si6 Eu2 Si4 O12 -150.2(2) 2_666 .
Si2 Eu2 Si4 O12 132.0(2) . .
Si1 Eu2 Si4 O12 84.7(2) . .
Si1 Eu2 Si4 O12 -122.6(2) 1_655 .
O1 Eu2 Si4 Eu2 86.07(12) . 2_666
O3 Eu2 Si4 Eu2 -92.50(11) 1_655 2_666
O5 Eu2 Si4 Eu2 170.24(12) . 2_666
O16 Eu2 Si4 Eu2 -173.9(2) 2_666 2_666
O11 Eu2 Si4 Eu2 -0.5(3) . 2_666
O11 Eu2 Si4 Eu2 0.15(10) 2_666 2_666
O12 Eu2 Si4 Eu2 -11.21(13) 2_666 2_666
Si4 Eu2 Si4 Eu2 0.0 2_666 2_666
Si6 Eu2 Si4 Eu2 -132.85(6) 2_666 2_666
Si2 Eu2 Si4 Eu2 149.32(4) . 2_666
Si1 Eu2 Si4 Eu2 102.00(3) . 2_666
Si1 Eu2 Si4 Eu2 -105.28(3) 1_655 2_666
O13 Eu1 Si5 O14 169.9(4) 2_656 .
O13 Eu1 Si5 O14 -10.1(4) 1_455 .
O14 Eu1 Si5 O14 180.000(1) 2_556 .
O9 Eu1 Si5 O14 82.6(4) 2_556 .
O9 Eu1 Si5 O14 -97.4(4) . .
Si3 Eu1 Si5 O14 81.1(4) 2_556 .
Si3 Eu1 Si5 O14 -98.9(4) . .
Si5 Eu1 Si5 O14 -84(100) 2_556 .
K2 Eu1 Si5 O14 41.3(4) . .
K2 Eu1 Si5 O14 -138.7(4) 2_556 .
O13 Eu1 Si5 O10 8.5(2) 2_656 2_656
O13 Eu1 Si5 O10 -171.5(2) 1_455 2_656
O14 Eu1 Si5 O10 18.6(4) 2_556 2_656
O14 Eu1 Si5 O10 -161.4(4) . 2_656
O9 Eu1 Si5 O10 -78.9(2) 2_556 2_656
O9 Eu1 Si5 O10 101.1(2) . 2_656
Si3 Eu1 Si5 O10 -80.31(17) 2_556 2_656
Si3 Eu1 Si5 O10 99.69(17) . 2_656
Si5 Eu1 Si5 O10 115(100) 2_556 2_656
K2 Eu1 Si5 O10 -120.10(17) . 2_656
K2 Eu1 Si5 O10 59.90(17) 2_556 2_656
O13 Eu1 Si5 O15 115.0(2) 2_656 .
O13 Eu1 Si5 O15 -65.0(2) 1_455 .
O14 Eu1 Si5 O15 125.1(4) 2_556 .
O14 Eu1 Si5 O15 -54.9(4) . .
O9 Eu1 Si5 O15 27.7(2) 2_556 .
O9 Eu1 Si5 O15 -152.3(2) . .
Si3 Eu1 Si5 O15 26.2(2) 2_556 .
Si3 Eu1 Si5 O15 -153.8(2) . .
Si5 Eu1 Si5 O15 -138(100) 2_556 .
K2 Eu1 Si5 O15 -13.6(2) . .
K2 Eu1 Si5 O15 166.4(2) 2_556 .
O13 Eu1 Si5 O12 -103.6(2) 2_656 .
O13 Eu1 Si5 O12 76.4(2) 1_455 .
O14 Eu1 Si5 O12 -93.6(4) 2_556 .
O14 Eu1 Si5 O12 86.4(4) . .
O9 Eu1 Si5 O12 169.0(2) 2_556 .
O9 Eu1 Si5 O12 -11.0(2) . .
Si3 Eu1 Si5 O12 167.58(19) 2_556 .
Si3 Eu1 Si5 O12 -12.42(19) . .
Si5 Eu1 Si5 O12 3(100) 2_556 .
K2 Eu1 Si5 O12 127.79(19) . .
K2 Eu1 Si5 O12 -52.21(19) 2_556 .
O3 Si1 O1 Eu2 -120.6(3) . .
O2 Si1 O1 Eu2 1.7(4) . .
O4 Si1 O1 Eu2 115.8(3) . .
Eu2 Si1 O1 Eu2 -140.7(2) 1_455 .
O3 Eu2 O1 Si1 -128.8(6) 1_655 .
O5 Eu2 O1 Si1 -9.4(4) . .
O16 Eu2 O1 Si1 -93.8(4) 2_666 .
O11 Eu2 O1 Si1 75.1(4) . .
O11 Eu2 O1 Si1 145.1(4) 2_666 .
O12 Eu2 O1 Si1 -161.5(4) 2_666 .
Si4 Eu2 O1 Si1 169.5(4) 2_666 .
Si6 Eu2 O1 Si1 -103.5(3) 2_666 .
Si2 Eu2 O1 Si1 -7.2(3) . .
Si1 Eu2 O1 Si1 -99.9(4) 1_655 .
O5 Si2 O2 Si1 -20.3(6) . .
O7 Si2 O2 Si1 104.7(5) . .
O6 Si2 O2 Si1 -145.3(4) . .
Eu2 Si2 O2 Si1 -18.3(4) . .
O3 Si1 O2 Si2 142.2(4) . .
O1 Si1 O2 Si2 17.4(6) . .
O4 Si1 O2 Si2 -100.1(5) . .
Eu2 Si1 O2 Si2 18.3(4) . .
Eu2 Si1 O2 Si2 168.6(4) 1_455 .
O1 Si1 O3 Eu2 -142.5(4) . 1_455
O2 Si1 O3 Eu2 93.5(4) . 1_455
O4 Si1 O3 Eu2 -19.7(5) . 1_455
Eu2 Si1 O3 Eu2 -171.4(2) . 1_455
O3 Si1 O4 Si6 -15.2(5) . 2_566
O1 Si1 O4 Si6 109.5(4) . 2_566
O2 Si1 O4 Si6 -131.4(4) . 2_566
Eu2 Si1 O4 Si6 138.1(3) . 2_566
Eu2 Si1 O4 Si6 -23.4(4) 1_455 2_566
O7 Si2 O5 Eu2 -119.1(3) . .
O2 Si2 O5 Eu2 4.0(4) . .
O6 Si2 O5 Eu2 124.7(3) . .
O1 Eu2 O5 Si2 6.1(3) . .
O3 Eu2 O5 Si2 173.0(3) 1_655 .
O16 Eu2 O5 Si2 89.4(3) 2_666 .
O11 Eu2 O5 Si2 -95.6(3) . .
O11 Eu2 O5 Si2 -75.1(5) 2_666 .
O12 Eu2 O5 Si2 83.4(4) 2_666 .
Si4 Eu2 O5 Si2 -1.0(10) 2_666 .
Si6 Eu2 O5 Si2 107.9(3) 2_666 .
Si1 Eu2 O5 Si2 2.8(3) . .
Si1 Eu2 O5 Si2 157.1(3) 1_655 .
O9 Si3 O6 Si2 -121.9(4) . .
O10 Si3 O6 Si2 115.7(4) . .
O8 Si3 O6 Si2 -0.1(4) . .
Eu1 Si3 O6 Si2 -103.0(4) . .
O5 Si2 O6 Si3 -46.4(5) . .
O7 Si2 O6 Si3 -167.4(4) . .
O2 Si2 O6 Si3 79.1(4) . .
Eu2 Si2 O6 Si3 -15.6(5) . .
O5 Si2 O7 Si6 92.1(15) . 1_556
O2 Si2 O7 Si6 -34.3(16) . 1_556
O6 Si2 O7 Si6 -145.8(15) . 1_556
Eu2 Si2 O7 Si6 60.9(16) . 1_556
O9 Si3 O8 Si4 -135.4(5) . .
O10 Si3 O8 Si4 -8.7(6) . .
O6 Si3 O8 Si4 103.0(5) . .
Eu1 Si3 O8 Si4 -122.1(5) . .
O13 Si4 O8 Si3 -3.4(6) . .
O11 Si4 O8 Si3 -131.8(5) . .
O12 Si4 O8 Si3 117.2(5) . .
Eu2 Si4 O8 Si3 -171.5(4) 2_666 .
Eu2 Si4 O8 Si3 -110.0(5) . .
O10 Si3 O9 Eu1 -94.5(4) . .
O8 Si3 O9 Eu1 30.0(4) . .
O6 Si3 O9 Eu1 149.1(3) . .
O13 Eu1 O9 Si3 75.8(4) 2_656 .
O13 Eu1 O9 Si3 -104.2(4) 1_455 .
O14 Eu1 O9 Si3 160.0(4) 2_556 .
O14 Eu1 O9 Si3 -20.0(4) . .
O9 Eu1 O9 Si3 -100(100) 2_556 .
Si3 Eu1 O9 Si3 180.0 2_556 .
Si5 Eu1 O9 Si3 175.6(3) 2_556 .
Si5 Eu1 O9 Si3 -4.4(3) . .
K2 Eu1 O9 Si3 -51.7(4) . .
K2 Eu1 O9 Si3 128.3(4) 2_556 .
O9 Si3 O10 Si5 30.0(7) . 2_656
O8 Si3 O10 Si5 -95.5(6) . 2_656
O6 Si3 O10 Si5 150.7(6) . 2_656
Eu1 Si3 O10 Si5 0.2(6) . 2_656
O13 Si4 O11 Eu2 -73.4(4) . .
O8 Si4 O11 Eu2 54.3(4) . .
O12 Si4 O11 Eu2 166.0(3) . .
Eu2 Si4 O11 Eu2 179.3(5) 2_666 .
O13 Si4 O11 Eu2 107.3(3) . 2_666
O8 Si4 O11 Eu2 -125.0(2) . 2_666
O12 Si4 O11 Eu2 -13.3(3) . 2_666
Eu2 Si4 O11 Eu2 -179.3(5) . 2_666
O1 Eu2 O11 Si4 -97.4(3) . .
O3 Eu2 O11 Si4 88.5(3) 1_655 .
O5 Eu2 O11 Si4 -8.6(3) . .
O16 Eu2 O11 Si4 15.9(9) 2_666 .
O11 Eu2 O11 Si4 -179.3(5) 2_666 .
O12 Eu2 O11 Si4 172.0(3) 2_666 .
Si4 Eu2 O11 Si4 -179.6(3) 2_666 .
Si6 Eu2 O11 Si4 79.0(4) 2_666 .
Si2 Eu2 O11 Si4 -28.5(3) . .
Si1 Eu2 O11 Si4 -78.8(3) . .
Si1 Eu2 O11 Si4 80.0(3) 1_655 .
O1 Eu2 O11 Eu2 81.90(18) . 2_666
O3 Eu2 O11 Eu2 -92.12(18) 1_655 2_666
O5 Eu2 O11 Eu2 170.77(19) . 2_666
O16 Eu2 O11 Eu2 -164.8(6) 2_666 2_666
O11 Eu2 O11 Eu2 0.0 2_666 2_666
O12 Eu2 O11 Eu2 -8.7(2) 2_666 2_666
Si4 Eu2 O11 Eu2 -0.22(15) 2_666 2_666
Si6 Eu2 O11 Eu2 -101.7(3) 2_666 2_666
Si2 Eu2 O11 Eu2 150.88(15) . 2_666
Si1 Eu2 O11 Eu2 100.48(14) . 2_666
Si1 Eu2 O11 Eu2 -100.63(14) 1_655 2_666
O14 Si5 O12 Si4 36.2(5) . .
O10 Si5 O12 Si4 -90.5(4) 2_656 .
O15 Si5 O12 Si4 158.6(4) . .
Eu1 Si5 O12 Si4 10.6(5) . .
O14 Si5 O12 Eu2 -92.1(3) . 2_666
O10 Si5 O12 Eu2 141.2(2) 2_656 2_666
O15 Si5 O12 Eu2 30.3(3) . 2_666
Eu1 Si5 O12 Eu2 -117.68(18) . 2_666
O13 Si4 O12 Si5 105.7(4) . .
O11 Si4 O12 Si5 -131.4(4) . .
O8 Si4 O12 Si5 -16.6(5) . .
Eu2 Si4 O12 Si5 -140.4(4) 2_666 .
Eu2 Si4 O12 Si5 -123.1(4) . .
O13 Si4 O12 Eu2 -113.9(2) . 2_666
O11 Si4 O12 Eu2 9.04(19) . 2_666
O8 Si4 O12 Eu2 123.83(17) . 2_666
Eu2 Si4 O12 Eu2 17.3(2) . 2_666
O11 Si4 O13 Eu1 -148.9(4) . 1_655
O8 Si4 O13 Eu1 85.3(5) . 1_655
O12 Si4 O13 Eu1 -32.1(5) . 1_655
Eu2 Si4 O13 Eu1 -105.6(4) 2_666 1_655
Eu2 Si4 O13 Eu1 -175.7(4) . 1_655
O10 Si5 O14 Eu1 20.2(5) 2_656 .
O15 Si5 O14 Eu1 134.8(3) . .
O12 Si5 O14 Eu1 -104.8(4) . .
O13 Eu1 O14 Si5 -10.0(4) 2_656 .
O13 Eu1 O14 Si5 170.0(4) 1_455 .
O14 Eu1 O14 Si5 73(100) 2_556 .
O9 Eu1 O14 Si5 -96.4(4) 2_556 .
O9 Eu1 O14 Si5 83.6(4) . .
Si3 Eu1 O14 Si5 -102.7(4) 2_556 .
Si3 Eu1 O14 Si5 77.3(4) . .
Si5 Eu1 O14 Si5 180.0 2_556 .
K2 Eu1 O14 Si5 -129.7(4) . .
K2 Eu1 O14 Si5 50.3(4) 2_556 .
O16 Si6 O15 Si5 34.2(5) . .
O7 Si6 O15 Si5 155.9(4) 1_554 .
O4 Si6 O15 Si5 -91.3(5) 2_566 .
Eu2 Si6 O15 Si5 2.3(5) 2_666 .
O14 Si5 O15 Si6 104.5(4) . .
O10 Si5 O15 Si6 -135.0(4) 2_656 .
O12 Si5 O15 Si6 -19.8(5) . .
Eu1 Si5 O15 Si6 124.8(4) . .
O7 Si6 O16 Eu2 164.8(3) 1_554 2_666
O15 Si6 O16 Eu2 -77.1(4) . 2_666
O4 Si6 O16 Eu2 45.5(4) 2_566 2_666
O5W O4W O5W O4W 0.000(9) 2_655 2_655
